data_2209400
loop_
_publ_author_name
'Mahdi Najafpour'
'Przemys\/law Starynowicz'

_publ_section_title
;
 Diammonium diaquapentanitratocerate(III) dihydrate
;
_journal_coeditor_code BR6226
_journal_issue 7
_journal_name_full 'Acta Crystallographica Section E'
_journal_page_first i145
_journal_page_last i146
_journal_paper_doi 10.1107/S1600536806006593
_journal_volume 62
_journal_year 2006
_chemical_formula_iupac '(N H4)2 [Ce (N O3)5 (H2 O)2], 2H2 O'
_chemical_formula_structural '(N H4)2 ((H2 O)2 (N O3)5 Ce) (H2 O)2'
_chemical_formula_sum 'Ce H16 N7 O19'
_chemical_formula_weight 558.32
_chemical_name_systematic
;
Diammonium diaquapentanitratocerate(III) dihydrate
;
_space_group_IT_number 15
_symmetry_cell_setting monoclinic
_symmetry_space_group_name_Hall '-C 2yc'
_symmetry_space_group_name_H-M 'C 1 2/c 1'
_atom_sites_solution_hydrogens difmap
_atom_sites_solution_primary vecmap
_atom_sites_solution_secondary difmap
_audit_creation_method SHELXL-97
_cell_angle_alpha 90.00
_cell_angle_beta 101.77(6)
_cell_angle_gamma 90.00
_cell_formula_units_Z 4
_cell_length_a 11.089(7)
_cell_length_b 8.936(5)
_cell_length_c 17.963(13)
_cell_measurement_reflns_used 7829
_cell_measurement_temperature 293(2)
_cell_measurement_theta_max 28.5
_cell_measurement_theta_min 3
_cell_volume 1743(2)
_computing_cell_refinement
;
CrysAlis CCD
;
_computing_data_collection
;
CrysAlis CCD (Oxford Diffraction, 2003)
;
_computing_data_reduction
;
CrysAlis RED (Oxford Diffraction, 2003)
;
_computing_molecular_graphics 'DIAMOND (Crystal Impact, 2005)'
_computing_publication_material SHELXL97
_computing_structure_refinement 'SHELXL97 (Sheldrick, 1997)'
_computing_structure_solution 'SHELXS97 (Sheldrick, 1997)'
_diffrn_ambient_temperature 293(2)
_diffrn_measured_fraction_theta_full 0.995
_diffrn_measured_fraction_theta_max 0.927
_diffrn_measurement_device_type 'Kuma KM-4 with a CCD counter'
_diffrn_measurement_method \w
_diffrn_radiation_monochromator graphite
_diffrn_radiation_source 'fine-focus sealed tube'
_diffrn_radiation_type MoK\a
_diffrn_radiation_wavelength 0.71073
_diffrn_reflns_av_R_equivalents 0.0343
_diffrn_reflns_av_sigmaI/netI 0.0221
_diffrn_reflns_limit_h_max 14
_diffrn_reflns_limit_h_min -14
_diffrn_reflns_limit_k_max 11
_diffrn_reflns_limit_k_min -11
_diffrn_reflns_limit_l_max 23
_diffrn_reflns_limit_l_min -16
_diffrn_reflns_number 5214
_diffrn_reflns_theta_full 26.00
_diffrn_reflns_theta_max 28.35
_diffrn_reflns_theta_min 3.31
_diffrn_standards_number 0
_exptl_absorpt_coefficient_mu 2.724
_exptl_absorpt_correction_T_max 0.467
_exptl_absorpt_correction_T_min 0.392
_exptl_absorpt_correction_type analytical
_exptl_crystal_colour colourless
_exptl_crystal_density_diffrn 2.128
_exptl_crystal_density_method 'not measured'
_exptl_crystal_description 'irregular fragment'
_exptl_crystal_F_000 1100
_exptl_crystal_size_max 0.4
_exptl_crystal_size_mid 0.35
_exptl_crystal_size_min 0.3
_refine_diff_density_max 0.758
_refine_diff_density_min -0.737
_refine_ls_extinction_method none
_refine_ls_goodness_of_fit_ref 1.157
_refine_ls_hydrogen_treatment refall
_refine_ls_matrix_type full
_refine_ls_number_parameters 132
_refine_ls_number_reflns 2014
_refine_ls_number_restraints 0
_refine_ls_restrained_S_all 1.157
_refine_ls_R_factor_all 0.0275
_refine_ls_R_factor_gt 0.0271
_refine_ls_shift/su_max 0.001
_refine_ls_shift/su_mean 0.000
_refine_ls_structure_factor_coef Fsqd
_refine_ls_weighting_details 'w=1/[\s^2^(Fo^2^)+(0.03P)^2^+9.6P] where P=(Fo^2^+2Fc^2^)/3'
_refine_ls_weighting_scheme calc
_refine_ls_wR_factor_gt 0.0746
_refine_ls_wR_factor_ref 0.0748
_reflns_number_gt 1990
_reflns_number_total 2014
_reflns_threshold_expression I>2\s(I)
_cod_data_source_file br6226.cif
_cod_data_source_block I
_cod_original_cell_volume 1742.6(19)
_cod_original_sg_symbol_Hall '-C  2yc'
_cod_original_sg_symbol_H-M 'C 2/c'
_cod_database_code 2209400
_cod_database_fobs_code 2209400

loop_
_symmetry_equiv_pos_as_xyz
'x, y, z'
'x, -y, z+1/2'
'x+1/2, y+1/2, z'
'x+1/2, -y+1/2, z+1/2'
'-x, -y, -z'
'-x, y, -z-1/2'
'-x+1/2, -y+1/2, -z'
'-x+1/2, y+1/2, -z-1/2'

loop_
_atom_site_type_symbol
_atom_site_label
_atom_site_fract_x
_atom_site_fract_y
_atom_site_fract_z
_atom_site_U_iso_or_equiv
_atom_site_adp_type
_atom_site_calc_flag
_atom_site_refinement_flags
_atom_site_occupancy
Ce Ce 0.0000 0.05663(3) 0.2500 0.02210(10) Uani d S 1
N N1 0.0000 -0.2931(5) 0.2500 0.0322(9) Uani d S 1
O O1 -0.0935(2) -0.2210(3) 0.25897(18) 0.0372(6) Uani d . 1
O O2 0.0000 -0.4280(6) 0.2500 0.115(4) Uani d S 1
N N2 -0.0185(3) 0.3229(4) 0.3566(2) 0.0389(8) Uani d . 1
O O3 0.0792(3) 0.2498(3) 0.36000(18) 0.0418(7) Uani d . 1
O O4 -0.1076(3) 0.2922(3) 0.30223(18) 0.0414(7) Uani d . 1
O O5 -0.0276(4) 0.4195(5) 0.4037(3) 0.0737(14) Uani d . 1
N N3 0.0139(4) -0.0787(5) 0.0926(2) 0.0488(10) Uani d . 1
O O6 -0.0843(3) -0.0852(4) 0.11837(18) 0.0407(7) Uani d . 1
O O7 0.0990(3) 0.0027(4) 0.12858(19) 0.0481(7) Uani d . 1
O O8 0.0258(5) -0.1478(8) 0.0360(3) 0.105(2) Uani d . 1
O OW1 0.2338(2) 0.0545(3) 0.28986(18) 0.0327(6) Uani d . 1
O OW2 0.2791(5) 0.1431(8) 0.0598(3) 0.112(2) Uani d . 1
N N4 0.2963(4) 0.1148(6) 0.4699(3) 0.0660(14) Uani d . 1
H H1W1 0.269(6) -0.013(8) 0.287(3) 0.051(17) Uiso d . 1
H H2W1 0.266(7) 0.159(10) 0.273(5) 0.11(3) Uiso d . 1
H H1W2 ? ? ? ? Uiso dum . 1
H H2W2 ? ? ? ? Uiso dum . 1
H H1N4 ? ? ? ? Uiso dum . 1
H H2N4 ? ? ? ? Uiso dum . 1
H H3N4 ? ? ? ? Uiso dum . 1
H H4N4 ? ? ? ? Uiso dum . 1

loop_
_atom_site_aniso_label
_atom_site_aniso_U_11
_atom_site_aniso_U_22
_atom_site_aniso_U_33
_atom_site_aniso_U_12
_atom_site_aniso_U_13
_atom_site_aniso_U_23
Ce 0.01907(14) 0.01789(14) 0.02893(15) 0.000 0.00396(9) 0.000
N1 0.035(2) 0.021(2) 0.045(2) 0.000 0.0184(19) 0.000
O1 0.0266(13) 0.0288(13) 0.0591(18) 0.0007(11) 0.0153(12) -0.0011(13)
O2 0.106(6) 0.020(2) 0.255(12) 0.000 0.121(7) 0.000
N2 0.0346(17) 0.0321(17) 0.0445(18) 0.0076(14) -0.0047(14) -0.0116(15)
O3 0.0287(13) 0.0384(15) 0.0524(17) 0.0103(12) -0.0053(12) -0.0096(13)
O4 0.0324(14) 0.0325(14) 0.0511(17) 0.0050(11) -0.0105(12) -0.0108(13)
O5 0.067(2) 0.068(3) 0.073(3) 0.031(2) -0.015(2) -0.042(2)
N3 0.046(2) 0.065(3) 0.0361(18) 0.0033(19) 0.0117(16) -0.0165(18)
O6 0.0365(15) 0.0426(16) 0.0438(16) -0.0029(12) 0.0102(13) -0.0081(13)
O7 0.0411(17) 0.060(2) 0.0456(17) -0.0074(16) 0.0149(14) -0.0013(16)
O8 0.097(4) 0.151(5) 0.076(3) -0.003(4) 0.038(3) -0.071(3)
OW1 0.0199(12) 0.0261(14) 0.0521(17) 0.0016(10) 0.0076(11) 0.0076(12)
OW2 0.091(4) 0.161(6) 0.091(4) -0.061(4) 0.038(3) -0.028(4)
N4 0.054(3) 0.056(3) 0.076(3) 0.012(2) -0.016(2) -0.021(2)

loop_
_atom_type_symbol
_atom_type_description
_atom_type_scat_dispersion_real
_atom_type_scat_dispersion_imag
_atom_type_scat_source
C C 0.0033 0.0016 'International Tables Vol C Tables 4.2.6.8 and 6.1.1.4'
H H 0.0000 0.0000 'International Tables Vol C Tables 4.2.6.8 and 6.1.1.4'
N N 0.0061 0.0033 'International Tables Vol C Tables 4.2.6.8 and 6.1.1.4'
O O 0.0106 0.0060 'International Tables Vol C Tables 4.2.6.8 and 6.1.1.4'
Ce Ce -0.2486 2.6331 'International Tables Vol C Tables 4.2.6.8 and 6.1.1.4'

loop_
_geom_angle_atom_site_label_1
_geom_angle_atom_site_label_2
_geom_angle_atom_site_label_3
_geom_angle_site_symmetry_1
_geom_angle_site_symmetry_3
_geom_angle
_geom_angle_publ_flag
OW1 Ce OW1 6_556 . 179.16(14) no
OW1 Ce O3 6_556 . 112.36(10) no
OW1 Ce O3 . . 68.23(10) no
OW1 Ce O3 6_556 6_556 68.23(10) no
OW1 Ce O3 . 6_556 112.36(10) no
O3 Ce O3 . 6_556 98.19(15) no
OW1 Ce O6 6_556 . 66.18(11) no
OW1 Ce O6 . . 113.39(11) no
O3 Ce O6 . . 167.15(10) no
O3 Ce O6 6_556 . 69.21(11) no
OW1 Ce O6 6_556 6_556 113.39(11) no
OW1 Ce O6 . 6_556 66.18(11) no
O3 Ce O6 . 6_556 69.21(11) no
O3 Ce O6 6_556 6_556 167.15(10) no
O6 Ce O6 . 6_556 123.48(15) no
OW1 Ce O7 6_556 6_556 70.39(12) no
OW1 Ce O7 . 6_556 109.45(11) no
O3 Ce O7 . 6_556 68.70(12) no
O3 Ce O7 6_556 6_556 126.81(11) no
O6 Ce O7 . 6_556 120.44(11) no
O6 Ce O7 6_556 6_556 47.38(10) no
OW1 Ce O7 6_556 . 109.45(11) no
OW1 Ce O7 . . 70.39(12) no
O3 Ce O7 . . 126.81(11) no
O3 Ce O7 6_556 . 68.70(12) no
O6 Ce O7 . . 47.38(10) no
O6 Ce O7 6_556 . 120.44(11) no
O7 Ce O7 6_556 . 159.25(17) no
OW1 Ce O4 6_556 . 66.66(9) no
OW1 Ce O4 . . 114.06(10) no
O3 Ce O4 . . 47.76(9) no
O3 Ce O4 6_556 . 69.16(11) no
O6 Ce O4 . . 125.49(10) no
O6 Ce O4 6_556 . 99.36(11) no
O7 Ce O4 6_556 . 64.58(11) no
O7 Ce O4 . . 135.39(11) no
OW1 Ce O4 6_556 6_556 114.06(10) no
OW1 Ce O4 . 6_556 66.66(9) no
O3 Ce O4 . 6_556 69.16(11) no
O3 Ce O4 6_556 6_556 47.76(9) no
O6 Ce O4 . 6_556 99.36(11) no
O6 Ce O4 6_556 6_556 125.49(10) no
O7 Ce O4 6_556 6_556 135.39(11) no
O7 Ce O4 . 6_556 64.58(11) no
O4 Ce O4 . 6_556 76.57(15) no
OW1 Ce O1 6_556 . 68.24(9) no
OW1 Ce O1 . . 110.93(9) no
O3 Ce O1 . . 128.96(11) no
O3 Ce O1 6_556 . 124.87(10) no
O6 Ce O1 . . 63.23(10) no
O6 Ce O1 6_556 . 65.32(10) no
O7 Ce O1 6_556 . 63.94(11) no
O7 Ce O1 . . 96.27(11) no
O4 Ce O1 . . 119.70(10) no
O4 Ce O1 6_556 . 160.67(10) no
OW1 Ce O1 6_556 6_556 110.93(9) no
OW1 Ce O1 . 6_556 68.24(9) no
O3 Ce O1 . 6_556 124.87(10) no
O3 Ce O1 6_556 6_556 128.96(11) no
O6 Ce O1 . 6_556 65.32(10) no
O6 Ce O1 6_556 6_556 63.23(10) no
O7 Ce O1 6_556 6_556 96.27(11) no
O7 Ce O1 . 6_556 63.94(11) no
O4 Ce O1 . 6_556 160.67(10) no
O4 Ce O1 6_556 6_556 119.70(10) no
O1 Ce O1 . 6_556 47.11(12) no
O2 N1 O1 . . 120.8(2) no
O2 N1 O1 . 6_556 120.8(2) no
O1 N1 O1 . 6_556 118.5(4) no
N1 O1 Ce . . 97.2(2) no
O5 N2 O3 . . 121.6(4) no
O5 N2 O4 . . 121.5(4) no
O3 N2 O4 . . 116.9(3) no
N2 O3 Ce . . 98.7(2) no
N2 O4 Ce . . 96.2(2) no
O8 N3 O7 . . 121.5(5) no
O8 N3 O6 . . 121.9(5) no
O7 N3 O6 . . 116.6(4) no
N3 O6 Ce . . 97.5(2) no
N3 O7 Ce . . 97.6(2) no

loop_
_geom_bond_atom_site_label_1
_geom_bond_atom_site_label_2
_geom_bond_site_symmetry_2
_geom_bond_distance
_geom_bond_publ_flag
Ce OW1 6_556 2.545(3) no
Ce OW1 . 2.545(3) yes
Ce O3 . 2.636(3) yes
Ce O3 6_556 2.636(3) no
Ce O6 . 2.678(4) yes
Ce O6 6_556 2.678(3) no
Ce O7 6_556 2.678(4) no
Ce O7 . 2.678(4) yes
Ce O4 . 2.681(3) yes
Ce O4 6_556 2.681(3) no
Ce O1 . 2.707(3) yes
Ce O1 6_556 2.707(3) no
N1 O2 . 1.206(7) no
N1 O1 . 1.259(3) no
N1 O1 6_556 1.259(3) no
N2 O5 . 1.227(5) no
N2 O3 . 1.256(4) no
N2 O4 . 1.270(4) no
N3 O8 . 1.219(5) no
N3 O7 . 1.261(5) no
N3 O6 . 1.268(5) no

loop_
_geom_hbond_atom_site_label_D
_geom_hbond_atom_site_label_H
_geom_hbond_atom_site_label_A
_geom_hbond_site_symmetry_A
_geom_hbond_distance_DH
_geom_hbond_distance_HA
_geom_hbond_distance_DA
_geom_hbond_angle_DHA
_geom_hbond_publ_flag
OW1 H1W1 O4 3_545 0.72(8) 2.20(7) 2.912(4) 168(8) no
OW1 H2W1 O1 3 1.07(9) 1.95(9) 2.903(4) 147(7) no
OW2 H2W2 OW2 7 ? ? 2.849(15) ? no
OW2 H1W2 N4 2_554 ? ? 2.842(9) ? no
OW2 H2W2 O6 3 ? ? 2.941(7) ? no
N4 H1N4 O8 8_556 ? ? 2.914(8) ? no
N4 H2N4 N4 7_556 ? ? 2.918(9) ? no
N4 H3N4 O3 . ? ? 3.035(6) ? no
N4 H4N4 O5 3_545 ? ? 3.037(6) ? no
